data_7126269
loop_
_publ_author_name
'Lamb, Katie J.'
'Dowsett, Mark R.'
'North, Michael'
'Parker, Rachel R.'
'Whitwood, Adrian C.'

_publ_section_title
;
 Unprecedented reductive cyclisation of salophen ligands to
 tetrahydroquinoxalines during metal complex formation.
;
_journal_issue 35
_journal_name_full 'Chemical communications (Cambridge, England)'
_journal_page_first 4844
_journal_page_last 4847
_journal_paper_doi 10.1039/d0cc01192d
_journal_volume 56
_journal_year 2020
_chemical_formula_moiety 'C22 H22 N2 O4'
_chemical_formula_sum 'C22 H22 N2 O4'
_chemical_formula_weight 378.41
_space_group_crystal_system triclinic
_space_group_IT_number 2
_space_group_name_Hall '-P 1'
_space_group_name_H-M_alt 'P -1'
_atom_sites_solution_hydrogens difmap
_atom_sites_solution_primary dual
_audit_creation_date 2019-09-20
_audit_creation_method
;
Olex2 1.2
(compiled 2018.05.29 svn.r3508 for OlexSys, GUI svn.r5506)
;
_audit_update_record
;
2020-02-10 deposited with the CCDC.	2020-03-25 downloaded from the CCDC.
;
_cell_angle_alpha 97.383(5)
_cell_angle_beta 104.649(6)
_cell_angle_gamma 99.610(6)
_cell_formula_units_Z 2
_cell_length_a 7.3701(5)
_cell_length_b 10.2836(7)
_cell_length_c 12.5573(7)
_cell_measurement_reflns_used 2763
_cell_measurement_temperature 110.00(10)
_cell_measurement_theta_max 70.4420
_cell_measurement_theta_min 6.2520
_cell_volume 893.22(11)
_computing_cell_refinement 'CrysAlisPro 1.171.40.53 (Rigaku OD, 2019)'
_computing_data_collection 'CrysAlisPro 1.171.40.53 (Rigaku OD, 2019)'
_computing_data_reduction 'CrysAlisPro 1.171.40.53 (Rigaku OD, 2019)'
_computing_molecular_graphics 'Olex2 (Dolomanov et al., 2009)'
_computing_publication_material 'Olex2 (Dolomanov et al., 2009)'
_computing_structure_refinement 'ShelXL (Sheldrick, 2015)'
_computing_structure_solution 'ShelXT (Sheldrick, 2015)'
_diffrn_ambient_environment N~2~
_diffrn_ambient_temperature 110.00(10)
_diffrn_detector 'CCD plate'
_diffrn_detector_area_resol_mean 16.1450
_diffrn_detector_type Eos
_diffrn_measured_fraction_theta_full 1.000
_diffrn_measured_fraction_theta_max 1.000
_diffrn_measurement_details
;
List of Runs (angles in degrees, time in seconds):

  # Type    Start    End  Width  t~exp~   \w     \q     \k     \f   Frames
#--------------------------------------------------------------------------
  1  \w    -61.00 -32.00   1.00    1.00    --    0.00 -57.00  60.00   29
  2  \w    -20.00  21.00   1.00    1.00    --    0.00 -57.00  60.00   41
  3  \w    -16.00  18.00   1.00    1.00    --    0.00  57.00-150.00   34
  4  \w     30.00  56.00   1.00    1.00    --    0.00  57.00-150.00   26
  5  \w     32.00  95.00   1.00    1.00    --   54.00-125.00-120.00   63
  6  \w     26.00  80.00   1.00    1.00    --   54.00-125.00  90.00   54
  7  \w    -11.00 119.00   1.00    1.00    --   54.00   0.00 -90.00  130
  8  \w     95.00 120.00   1.00    1.00    --   54.00  57.00-120.00   25
  9  \w     -6.00  59.00   1.00    1.00    --   54.00 -37.00  60.00   65
 10  \w    -15.00  69.00   1.00    1.00    --   54.00 -77.00 -60.00   84
 11  \w     28.00  53.00   1.00    1.00    --   54.00-125.00 -60.00   25
 12  \w     94.00 168.00   1.00    1.00    --  108.00  63.00  30.00   74
 13  \w     42.00 123.00   1.00    1.00    --  108.00 -50.00-180.00   81
 14  \w     94.00 145.00   1.00    1.00    --  108.00 -91.00  30.00   51
 15  \w     36.00 146.00   1.00    1.00    --  108.00 -91.00 -30.00  110
 16  \w     89.00 178.00   1.00    1.00    --  108.00  37.00  90.00   89
 17  \w     39.00  72.00   1.00    1.00    --  108.00 -50.00  60.00   33
 18  \w     78.00 104.00   1.00    1.00    --  108.00-111.00-120.00   26
 19  \w     57.00 146.00   1.00    1.00    --  108.00 178.00 -60.00   89
 20  \w     38.00  93.00   1.00    1.00    --  108.00 -50.00 -30.00   55
 21  \w     97.00 175.00   1.00    1.00    --  108.00  63.00 120.00   78
 22  \w     89.00 119.00   1.00    1.00    --  108.00 -50.00  60.00   30
 23  \w     64.00 108.00   1.00    1.00    --  108.00-111.00 -60.00   44
 24  \w     98.00 145.00   1.00    1.00    --  108.00  77.00 150.00   47
;
_diffrn_measurement_device 'four-circle diffractometer'
_diffrn_measurement_device_type 'SuperNova, Dual, Cu at home/near, Eos'
_diffrn_measurement_method '\w scans'
_diffrn_orient_matrix_type 'CrysAlisPro convention (1999,Acta A55,543-557)'
_diffrn_orient_matrix_UB_11 -0.0433834000
_diffrn_orient_matrix_UB_12 -0.0419811000
_diffrn_orient_matrix_UB_13 -0.1276089000
_diffrn_orient_matrix_UB_21 0.1728379000
_diffrn_orient_matrix_UB_22 -0.0689298000
_diffrn_orient_matrix_UB_23 0.0175436000
_diffrn_orient_matrix_UB_31 -0.1305042000
_diffrn_orient_matrix_UB_32 -0.1316657000
_diffrn_orient_matrix_UB_33 0.0044490000
_diffrn_radiation_monochromator mirror
_diffrn_radiation_probe x-ray
_diffrn_radiation_type CuK\a
_diffrn_radiation_wavelength 1.54184
_diffrn_reflns_av_R_equivalents 0.0160
_diffrn_reflns_av_unetI/netI 0.0247
_diffrn_reflns_Laue_measured_fraction_full 1.000
_diffrn_reflns_Laue_measured_fraction_max 1.000
_diffrn_reflns_limit_h_max 6
_diffrn_reflns_limit_h_min -8
_diffrn_reflns_limit_k_max 11
_diffrn_reflns_limit_k_min -12
_diffrn_reflns_limit_l_max 14
_diffrn_reflns_limit_l_min -14
_diffrn_reflns_number 5380
_diffrn_reflns_point_group_measured_fraction_full 1.000
_diffrn_reflns_point_group_measured_fraction_max 1.000
_diffrn_reflns_theta_full 67.036
_diffrn_reflns_theta_max 67.036
_diffrn_reflns_theta_min 3.698
_diffrn_source 'micro-focus sealed X-ray tube'
_diffrn_source_type 'SuperNova (Cu) X-ray Source'
_exptl_absorpt_coefficient_mu 0.796
_exptl_absorpt_correction_T_max 1.000
_exptl_absorpt_correction_T_min 0.718
_exptl_absorpt_correction_type gaussian
_exptl_absorpt_process_details
;
CrysAlisPro 1.171.40.53 (Rigaku Oxford Diffraction, 2019)
Numerical absorption correction based on gaussian integration over
			a multifaceted crystal model
Empirical absorption correction using spherical harmonics,
 implemented in SCALE3 ABSPACK scaling algorithm.
;
_exptl_crystal_colour 'clear colourless'
_exptl_crystal_colour_lustre clear
_exptl_crystal_colour_primary colourless
_exptl_crystal_density_diffrn 1.407
_exptl_crystal_description block
_exptl_crystal_F_000 400
_exptl_crystal_recrystallization_method 'Re-crystallisation from solvent'
_exptl_crystal_size_max 0.218
_exptl_crystal_size_mid 0.176
_exptl_crystal_size_min 0.113
_refine_diff_density_max 0.226
_refine_diff_density_min -0.220
_refine_diff_density_rms 0.039
_refine_ls_extinction_coef 0.0047(5)
_refine_ls_extinction_expression Fc^*^=kFc[1+0.001xFc^2^\l^3^/sin(2\q)]^-1/4^
_refine_ls_extinction_method 'SHELXL-2018/3 (Sheldrick 2018)'
_refine_ls_goodness_of_fit_ref 1.032
_refine_ls_hydrogen_treatment refall
_refine_ls_matrix_type full
_refine_ls_number_parameters 342
_refine_ls_number_reflns 3183
_refine_ls_number_restraints 0
_refine_ls_restrained_S_all 1.032
_refine_ls_R_factor_all 0.0393
_refine_ls_R_factor_gt 0.0329
_refine_ls_shift/su_max 0.001
_refine_ls_shift/su_mean 0.000
_refine_ls_structure_factor_coef Fsqd
_refine_ls_weighting_details 'w=1/[\s^2^(Fo^2^)+(0.0436P)^2^+0.2669P] where P=(Fo^2^+2Fc^2^)/3'
_refine_ls_weighting_scheme calc
_refine_ls_wR_factor_gt 0.0829
_refine_ls_wR_factor_ref 0.0875
_reflns_Friedel_coverage 0.000
_reflns_number_gt 2772
_reflns_number_total 3183
_reflns_threshold_expression 'I > 2\s(I)'
_cod_data_source_file d0cc01192d2.cif
_cod_data_source_block mn1908
_cod_depositor_comments 'Adding full bibliography for 7126266--7126270.cif.'
_cod_original_cell_volume 893.21(10)
_cod_database_code 7126269
_shelx_shelxl_version_number 2018/3
_chemical_oxdiff_formula 'C22 H22 N2 O4'
_chemical_oxdiff_usercomment 'Katie Lamb KL 2,6 Cry'
_shelx_space_group_comment
;
The symmetry employed for this shelxl refinement is uniquely defined
by the following loop, which should always be used as a source of
symmetry information in preference to the above space-group names.
They are only intended as comments.
;
_reflns_odcompleteness_completeness 100.00
_reflns_odcompleteness_iscentric 1
_reflns_odcompleteness_theta 66.97
_olex2_refinement_description
;
;
_olex2_date_sample_data_collection 2019-09-11
_olex2_date_sample_submission 2019-08-21
_olex2_exptl_crystal_mounting_method 'oil on 200 micrometre micromount'
_olex2_submission_original_sample_id 'KL 2,6 cry'
_olex2_submission_special_instructions 'No special instructions were received'
_oxdiff_exptl_absorpt_empirical_details
;
Empirical correction (ABSPACK) includes:
- Absorption correction using spherical harmonics
- Frame scaling
;
_oxdiff_exptl_absorpt_empirical_full_max 1.291
_oxdiff_exptl_absorpt_empirical_full_min 0.776

loop_
_space_group_symop_operation_xyz
'x, y, z'
'-x, -y, -z'

loop_
_atom_site_label
_atom_site_type_symbol
_atom_site_fract_x
_atom_site_fract_y
_atom_site_fract_z
_atom_site_U_iso_or_equiv
_atom_site_adp_type
_atom_site_occupancy
_atom_site_site_symmetry_order
_atom_site_calc_flag
_atom_site_refinement_flags_posn
_atom_site_refinement_flags_adp
_atom_site_refinement_flags_occupancy
_atom_site_disorder_assembly
_atom_site_disorder_group
C1 C 0.69526(18) 0.47666(14) 0.72646(11) 0.0163(3) Uani 1 1 d . . . . .
C2 C 0.6679(2) 0.38288(14) 0.79485(12) 0.0197(3) Uani 1 1 d . . . . .
H2 H 0.619(2) 0.2909(17) 0.7611(13) 0.024(4) Uiso 1 1 d . . . . .
C3 C 0.7095(2) 0.42573(15) 0.90845(12) 0.0217(3) Uani 1 1 d . . . . .
H3 H 0.690(3) 0.3599(18) 0.9581(15) 0.035(5) Uiso 1 1 d . . . . .
C4 C 0.7815(2) 0.56010(15) 0.95635(12) 0.0199(3) Uani 1 1 d . . . . .
H4 H 0.814(2) 0.5896(16) 1.0349(15) 0.028(4) Uiso 1 1 d . . . . .
C5 C 0.81113(18) 0.65313(13) 0.88809(11) 0.0152(3) Uani 1 1 d . . . . .
C6 C 0.76654(18) 0.61350(13) 0.77147(11) 0.0140(3) Uani 1 1 d . . . . .
C7 C 0.79189(18) 0.71462(13) 0.69562(11) 0.0134(3) Uani 1 1 d . . . . .
H7 H 0.873(2) 0.8019(15) 0.7410(12) 0.015(4) Uiso 1 1 d . . . . .
C8 C 0.89804(18) 0.73664(13) 0.52781(11) 0.0149(3) Uani 1 1 d . . . . .
C9 C 1.0424(2) 0.72992(13) 0.47512(11) 0.0174(3) Uani 1 1 d . . . . .
H9 H 1.133(2) 0.6733(16) 0.4989(13) 0.022(4) Uiso 1 1 d . . . . .
C10 C 1.0536(2) 0.80005(14) 0.38924(11) 0.0191(3) Uani 1 1 d . . . . .
H10 H 1.155(2) 0.7948(15) 0.3519(13) 0.019(4) Uiso 1 1 d . . . . .
C11 C 0.9201(2) 0.87852(14) 0.35547(12) 0.0197(3) Uani 1 1 d . . . . .
H11 H 0.924(2) 0.9288(16) 0.2950(13) 0.022(4) Uiso 1 1 d . . . . .
C12 C 0.7777(2) 0.88665(14) 0.40872(11) 0.0178(3) Uani 1 1 d . . . . .
H12 H 0.688(2) 0.9415(16) 0.3877(13) 0.023(4) Uiso 1 1 d . . . . .
C13 C 0.76541(18) 0.81664(13) 0.49524(11) 0.0146(3) Uani 1 1 d . . . . .
C14 C 0.59599(18) 0.74103(13) 0.63210(11) 0.0136(3) Uani 1 1 d . . . . .
H14 H 0.517(2) 0.6537(15) 0.5901(12) 0.011(3) Uiso 1 1 d . . . . .
C15 C 0.49997(18) 0.80260(13) 0.71363(11) 0.0141(3) Uani 1 1 d . . . . .
C16 C 0.36265(18) 0.72171(13) 0.74961(11) 0.0157(3) Uani 1 1 d . . . . .
C17 C 0.28268(19) 0.77412(15) 0.83047(11) 0.0196(3) Uani 1 1 d . . . . .
H17 H 0.186(2) 0.7169(16) 0.8544(13) 0.023(4) Uiso 1 1 d . . . . .
C18 C 0.3364(2) 0.90950(15) 0.87459(12) 0.0215(3) Uani 1 1 d . . . . .
H18 H 0.280(2) 0.9443(16) 0.9309(14) 0.024(4) Uiso 1 1 d . . . . .
C19 C 0.4686(2) 0.99276(15) 0.83975(12) 0.0212(3) Uani 1 1 d . . . . .
H19 H 0.506(2) 1.0890(17) 0.8692(14) 0.027(4) Uiso 1 1 d . . . . .
C20 C 0.55098(19) 0.93951(13) 0.76058(11) 0.0163(3) Uani 1 1 d . . . . .
C21 C 0.9406(3) 0.82874(17) 1.04748(12) 0.0271(4) Uani 1 1 d . . . . .
H21A H 1.031(3) 0.7773(18) 1.0836(15) 0.034(5) Uiso 1 1 d . . . . .
H21B H 0.828(3) 0.8161(18) 1.0770(15) 0.037(5) Uiso 1 1 d . . . . .
H21C H 0.995(3) 0.926(2) 1.0609(15) 0.039(5) Uiso 1 1 d . . . . .
C22 C 0.2543(2) 0.49442(15) 0.76368(13) 0.0221(3) Uani 1 1 d . . . . .
H22A H 0.255(2) 0.4068(17) 0.7246(14) 0.023(4) Uiso 1 1 d . . . . .
H22B H 0.350(2) 0.5159(17) 0.8372(15) 0.028(4) Uiso 1 1 d . . . . .
H22C H 0.127(3) 0.4955(17) 0.7727(14) 0.028(4) Uiso 1 1 d . . . . .
N1 N 0.88042(16) 0.65894(11) 0.61133(9) 0.0150(3) Uani 1 1 d . . . . .
H1 H 0.993(3) 0.6388(17) 0.6441(14) 0.025(4) Uiso 1 1 d . . . . .
N2 N 0.62706(17) 0.83408(11) 0.55430(9) 0.0159(3) Uani 1 1 d . . . . .
H2A H 0.518(3) 0.8341(17) 0.5060(15) 0.027(4) Uiso 1 1 d . . . . .
O1 O 0.64866(14) 0.43056(10) 0.61408(8) 0.0200(2) Uani 1 1 d . . . . .
H1A H 0.715(3) 0.496(2) 0.5854(17) 0.046(6) Uiso 1 1 d . . . . .
O2 O 0.88551(14) 0.78681(9) 0.92862(7) 0.0189(2) Uani 1 1 d . . . . .
O3 O 0.30735(13) 0.58983(9) 0.69727(8) 0.0197(2) Uani 1 1 d . . . . .
O4 O 0.68401(14) 1.02536(9) 0.73027(9) 0.0212(2) Uani 1 1 d . . . . .
H4A H 0.694(3) 0.980(2) 0.6632(19) 0.053(6) Uiso 1 1 d . . . . .

loop_
_atom_site_aniso_label
_atom_site_aniso_U_11
_atom_site_aniso_U_22
_atom_site_aniso_U_33
_atom_site_aniso_U_23
_atom_site_aniso_U_13
_atom_site_aniso_U_12
C1 0.0143(6) 0.0204(7) 0.0161(7) 0.0041(5) 0.0054(5) 0.0065(5)
C2 0.0198(7) 0.0175(7) 0.0247(7) 0.0071(6) 0.0083(6) 0.0058(6)
C3 0.0238(7) 0.0235(7) 0.0234(7) 0.0133(6) 0.0102(6) 0.0082(6)
C4 0.0219(7) 0.0265(8) 0.0149(7) 0.0076(6) 0.0075(6) 0.0077(6)
C5 0.0137(6) 0.0180(7) 0.0155(7) 0.0030(5) 0.0049(5) 0.0061(5)
C6 0.0120(6) 0.0171(7) 0.0155(7) 0.0060(5) 0.0051(5) 0.0062(5)
C7 0.0137(6) 0.0159(6) 0.0126(6) 0.0032(5) 0.0057(5) 0.0045(5)
C8 0.0167(6) 0.0151(6) 0.0118(6) 0.0014(5) 0.0043(5) 0.0000(5)
C9 0.0176(7) 0.0176(7) 0.0175(7) 0.0010(5) 0.0071(5) 0.0031(5)
C10 0.0212(7) 0.0201(7) 0.0171(7) 0.0009(5) 0.0110(6) 0.0004(6)
C11 0.0269(8) 0.0169(7) 0.0157(7) 0.0040(5) 0.0089(6) 0.0003(6)
C12 0.0212(7) 0.0167(7) 0.0153(7) 0.0043(5) 0.0048(5) 0.0032(6)
C13 0.0154(6) 0.0152(6) 0.0125(6) 0.0009(5) 0.0046(5) 0.0011(5)
C14 0.0138(6) 0.0157(6) 0.0125(6) 0.0046(5) 0.0047(5) 0.0033(5)
C15 0.0121(6) 0.0187(7) 0.0128(6) 0.0056(5) 0.0029(5) 0.0055(5)
C16 0.0126(6) 0.0190(7) 0.0150(6) 0.0051(5) 0.0021(5) 0.0029(5)
C17 0.0146(7) 0.0289(8) 0.0184(7) 0.0093(6) 0.0071(5) 0.0057(6)
C18 0.0223(7) 0.0309(8) 0.0169(7) 0.0063(6) 0.0097(6) 0.0125(6)
C19 0.0255(7) 0.0200(7) 0.0194(7) 0.0028(6) 0.0072(6) 0.0078(6)
C20 0.0163(6) 0.0187(7) 0.0154(7) 0.0064(5) 0.0049(5) 0.0045(5)
C21 0.0410(10) 0.0251(8) 0.0139(7) 0.0001(6) 0.0050(7) 0.0102(7)
C22 0.0198(7) 0.0235(8) 0.0273(8) 0.0131(6) 0.0102(6) 0.0041(6)
N1 0.0157(6) 0.0191(6) 0.0142(6) 0.0063(5) 0.0072(5) 0.0074(5)
N2 0.0161(6) 0.0207(6) 0.0141(6) 0.0077(5) 0.0060(5) 0.0066(5)
O1 0.0257(5) 0.0177(5) 0.0159(5) 0.0013(4) 0.0070(4) 0.0021(4)
O2 0.0241(5) 0.0199(5) 0.0122(5) 0.0018(4) 0.0054(4) 0.0036(4)
O3 0.0213(5) 0.0184(5) 0.0185(5) 0.0045(4) 0.0072(4) -0.0017(4)
O4 0.0256(5) 0.0163(5) 0.0237(5) 0.0035(4) 0.0129(4) 0.0004(4)

loop_
_atom_type_symbol
_atom_type_description
_atom_type_scat_dispersion_real
_atom_type_scat_dispersion_imag
_atom_type_scat_source
C C 0.0181 0.0091 'International Tables Vol C Tables 4.2.6.8 and 6.1.1.4'
H H 0.0000 0.0000 'International Tables Vol C Tables 4.2.6.8 and 6.1.1.4'
N N 0.0311 0.0180 'International Tables Vol C Tables 4.2.6.8 and 6.1.1.4'
O O 0.0492 0.0322 'International Tables Vol C Tables 4.2.6.8 and 6.1.1.4'

loop_
_exptl_crystal_face_index_h
_exptl_crystal_face_index_k
_exptl_crystal_face_index_l
_exptl_crystal_face_perp_dist
0 -1 0 0.0669
2 1 -2 0.0600
1 0 -1 0.0551
0 1 0 0.0464
-1 2 0 0.0756
2 0 -1 0.0725
-2 1 0 0.0959
0 -2 1 0.0728
1 0 2 0.0948
0 0 1 0.0870
0 0 -1 0.0952
0 -2 -1 0.0684
-1 0 1 0.1190
-1 0 -2 0.1021
0 1 -2 0.1021
-2 1 2 0.1079
1 -2 -1 0.0612
-1 -1 0 0.1121
0 -1 -2 0.0852
1 0 -2 0.0704

loop_
_geom_angle_atom_site_label_1
_geom_angle_atom_site_label_2
_geom_angle_atom_site_label_3
_geom_angle
_geom_angle_site_symmetry_1
_geom_angle_site_symmetry_3
_geom_angle_publ_flag
C2 C1 C6 121.25(13) . . ?
O1 C1 C2 117.43(12) . . ?
O1 C1 C6 121.32(12) . . ?
C3 C2 C1 119.22(13) . . ?
C2 C3 C4 121.30(13) . . ?
C3 C4 C5 119.34(13) . . ?
C4 C5 C6 120.96(12) . . ?
O2 C5 C4 123.11(12) . . ?
O2 C5 C6 115.93(11) . . ?
C1 C6 C5 117.92(12) . . ?
C1 C6 C7 120.57(11) . . ?
C5 C6 C7 121.51(11) . . ?
C6 C7 C14 111.05(10) . . ?
N1 C7 C6 108.63(10) . . ?
N1 C7 C14 107.71(10) . . ?
C9 C8 C13 119.89(12) . . ?
C9 C8 N1 120.41(12) . . ?
C13 C8 N1 119.66(12) . . ?
C10 C9 C8 120.55(13) . . ?
C9 C10 C11 119.74(13) . . ?
C12 C11 C10 119.80(13) . . ?
C11 C12 C13 120.86(13) . . ?
C8 C13 N2 120.78(12) . . ?
C12 C13 C8 119.15(12) . . ?
C12 C13 N2 119.94(12) . . ?
C15 C14 C7 110.48(10) . . ?
N2 C14 C7 109.06(10) . . ?
N2 C14 C15 109.42(10) . . ?
C16 C15 C14 120.40(12) . . ?
C16 C15 C20 117.41(12) . . ?
C20 C15 C14 122.09(12) . . ?
C17 C16 C15 121.52(13) . . ?
O3 C16 C15 116.00(12) . . ?
O3 C16 C17 122.43(12) . . ?
C18 C17 C16 119.33(13) . . ?
C19 C18 C17 120.81(13) . . ?
C18 C19 C20 119.67(13) . . ?
C19 C20 C15 121.23(12) . . ?
O4 C20 C15 121.17(12) . . ?
O4 C20 C19 117.60(12) . . ?
C8 N1 C7 115.48(10) . . ?
C13 N2 C14 118.03(10) . . ?
C5 O2 C21 117.04(11) . . ?
C16 O3 C22 116.19(11) . . ?

loop_
_geom_bond_atom_site_label_1
_geom_bond_atom_site_label_2
_geom_bond_distance
_geom_bond_site_symmetry_2
_geom_bond_publ_flag
C1 C2 1.3941(19) . ?
C1 C6 1.4051(19) . ?
C1 O1 1.3648(16) . ?
C2 C3 1.377(2) . ?
C3 C4 1.390(2) . ?
C4 C5 1.3904(19) . ?
C5 C6 1.4061(18) . ?
C5 O2 1.3700(16) . ?
C6 C7 1.5176(17) . ?
C7 C14 1.5488(18) . ?
C7 N1 1.4806(16) . ?
C8 C9 1.3938(19) . ?
C8 C13 1.3973(19) . ?
C8 N1 1.4159(16) . ?
C9 C10 1.3838(19) . ?
C10 C11 1.394(2) . ?
C11 C12 1.388(2) . ?
C12 C13 1.3913(18) . ?
C13 N2 1.4252(17) . ?
C14 C15 1.5164(18) . ?
C14 N2 1.4841(16) . ?
C15 C16 1.4025(18) . ?
C15 C20 1.4032(19) . ?
C16 C17 1.3917(19) . ?
C16 O3 1.3741(16) . ?
C17 C18 1.382(2) . ?
C18 C19 1.381(2) . ?
C19 C20 1.391(2) . ?
C20 O4 1.3680(16) . ?
C21 O2 1.4311(17) . ?
C22 O3 1.4346(16) . ?

loop_
_geom_hbond_atom_site_label_D
_geom_hbond_atom_site_label_H
_geom_hbond_atom_site_label_A
_geom_hbond_distance_DH
_geom_hbond_distance_HA
_geom_hbond_distance_DA
_geom_hbond_angle_DHA
_geom_hbond_site_symmetry_A
_geom_hbond_publ_flag
O1 H1A N1 0.93(2) 1.84(2) 2.6731(15) 148.3(18) . yes
O4 H4A N2 0.94(2) 1.80(2) 2.6583(15) 150.9(19) . yes

loop_
_exptl_oxdiff_crystal_face_indexfrac_h
_exptl_oxdiff_crystal_face_indexfrac_k
_exptl_oxdiff_crystal_face_indexfrac_l
_exptl_oxdiff_crystal_face_x
_exptl_oxdiff_crystal_face_y
_exptl_oxdiff_crystal_face_z
0.0014 -1.0013 -0.0005 0.0420 0.0692 0.1317
1.9979 1.0009 -1.9966 0.1261 0.2413 -0.4014
0.9996 -0.0002 -0.9986 0.0841 0.1553 -0.1349
-0.0014 1.0013 0.0005 -0.0420 -0.0692 -0.1317
-1.0017 2.0022 -0.0001 -0.0406 -0.3111 -0.1329
1.9986 0.0003 -0.9975 0.0406 0.3279 -0.2653
-1.9993 1.0003 -0.0017 0.0450 -0.4145 0.1292
0.0021 -2.0020 0.9987 -0.0435 0.1559 0.2678
0.9977 0.0019 2.0003 -0.2986 0.2074 -0.1216
-0.0006 0.0007 0.9996 -0.1276 0.0174 0.0044
0.0006 -0.0007 -0.9996 0.1276 -0.0174 -0.0044
0.0033 -2.0034 -1.0006 0.2116 0.1211 0.2589
-0.9996 0.0002 0.9986 -0.0841 -0.1553 0.1349
-0.9977 -0.0019 -2.0003 0.2986 -0.2074 0.1216
-0.0001 0.9999 -1.9988 0.2131 -0.1040 -0.1405
-2.0006 1.0018 1.9976 -0.2102 -0.3798 0.1381
1.0023 -2.0029 -0.9995 0.1681 0.2938 0.1285
-0.9976 -1.0018 -0.0015 0.0855 -0.1034 0.2621
0.0026 -1.0028 -1.9997 0.2972 0.0345 0.1228
1.0003 -0.0009 -1.9982 0.2116 0.1379 -0.1393
